data_7042381
loop_
_publ_author_name
'Petrov, Pavel A.'
'Sukhikh, Taisiya S.'
'Sokolov, Maxim N.'

_publ_section_title
;
 NHC adducts of tantalum amidohalides: the first example of NHC abnormally
 coordinated to an early transition metal.
;
_journal_issue 15
_journal_name_full 'Dalton transactions (Cambridge, England : 2003)'
_journal_page_first 4902
_journal_page_last 4906
_journal_paper_doi 10.1039/c7dt00748e
_journal_volume 46
_journal_year 2017
_chemical_formula_moiety 'C27 H42 Cl2 N5 Ta'
_chemical_formula_sum 'C27 H42 Cl2 N5 Ta'
_chemical_formula_weight 688.50
_space_group_crystal_system monoclinic
_space_group_IT_number 14
_space_group_name_Hall '-P 2ybc'
_space_group_name_H-M_alt 'P 1 21/c 1'
_symmetry_space_group_name_Hall '-P 2ybc'
_symmetry_space_group_name_H-M 'P 1 21/c 1'
_atom_sites_solution_hydrogens geom
_atom_sites_solution_primary dual
_audit_creation_date 2016-12-03
_audit_creation_method
;
Olex2 1.2
(compiled 2016.11.30 svn.r3356 for OlexSys, GUI svn.r5269)
;
_audit_update_record
;
2017-02-02 deposited with the CCDC.
2017-03-07 downloaded from the CCDC.
;
_cell_angle_alpha 90
_cell_angle_beta 94.899(2)
_cell_angle_gamma 90
_cell_formula_units_Z 4
_cell_length_a 12.9377(7)
_cell_length_b 14.4117(8)
_cell_length_c 16.3741(9)
_cell_measurement_reflns_used 9873
_cell_measurement_temperature 150(2)
_cell_measurement_theta_max 25.71
_cell_measurement_theta_min 2.39
_cell_volume 3041.9(3)
_computing_molecular_graphics 'Olex2 (Dolomanov et al., 2009)'
_computing_publication_material 'Olex2 (Dolomanov et al., 2009)'
_computing_structure_refinement 'ShelXL (Sheldrick, 2015)'
_computing_structure_solution 'ShelXT (Sheldrick, 2015)'
_diffrn_ambient_temperature 150(2)
_diffrn_measured_fraction_theta_full 0.999
_diffrn_measured_fraction_theta_max 0.994
_diffrn_measurement_device_type 'CCD area detector'
_diffrn_measurement_method 'phi and omega scans'
_diffrn_radiation_monochromator graphite
_diffrn_radiation_type MoK\a
_diffrn_radiation_wavelength 0.71073
_diffrn_reflns_av_R_equivalents 0.0236
_diffrn_reflns_av_unetI/netI 0.0167
_diffrn_reflns_Laue_measured_fraction_full 0.999
_diffrn_reflns_Laue_measured_fraction_max 0.994
_diffrn_reflns_limit_h_max 15
_diffrn_reflns_limit_h_min -15
_diffrn_reflns_limit_k_max 17
_diffrn_reflns_limit_k_min -17
_diffrn_reflns_limit_l_max 19
_diffrn_reflns_limit_l_min -19
_diffrn_reflns_number 31675
_diffrn_reflns_point_group_measured_fraction_full 0.999
_diffrn_reflns_point_group_measured_fraction_max 0.994
_diffrn_reflns_theta_full 25.242
_diffrn_reflns_theta_max 25.777
_diffrn_reflns_theta_min 1.885
_exptl_absorpt_coefficient_mu 3.812
_exptl_absorpt_correction_T_max 0.7453
_exptl_absorpt_correction_T_min 0.5657
_exptl_absorpt_correction_type multi-scan
_exptl_absorpt_process_details
;
SADABS-2012/1 (Bruker,2012) was used for absorption correction.
wR2(int) was 0.0784 before and 0.0355 after correction.
The Ratio of minimum to maximum transmission is 0.7590.
The \l/2 correction factor is 0.0015.
;
_exptl_crystal_colour yellow
_exptl_crystal_colour_primary yellow
_exptl_crystal_density_diffrn 1.503
_exptl_crystal_description plate
_exptl_crystal_F_000 1384
_exptl_crystal_size_max 0.25
_exptl_crystal_size_mid 0.1
_exptl_crystal_size_min 0.1
_refine_diff_density_max 0.407
_refine_diff_density_min -0.403
_refine_diff_density_rms 0.061
_refine_ls_extinction_method none
_refine_ls_goodness_of_fit_ref 1.064
_refine_ls_hydrogen_treatment constr
_refine_ls_matrix_type full
_refine_ls_number_parameters 328
_refine_ls_number_reflns 5800
_refine_ls_number_restraints 0
_refine_ls_restrained_S_all 1.064
_refine_ls_R_factor_all 0.0195
_refine_ls_R_factor_gt 0.0155
_refine_ls_shift/su_max 0.002
_refine_ls_shift/su_mean 0.000
_refine_ls_structure_factor_coef Fsqd
_refine_ls_weighting_details 'w=1/[\s^2^(Fo^2^)+(0.0110P)^2^+2.7830P] where P=(Fo^2^+2Fc^2^)/3'
_refine_ls_weighting_scheme calc
_refine_ls_wR_factor_gt 0.0344
_refine_ls_wR_factor_ref 0.0359
_reflns_Friedel_coverage 0.000
_reflns_number_gt 5210
_reflns_number_total 5800
_reflns_threshold_expression 'I > 2\s(I)'
_cod_data_source_file c7dt00748e2.cif
_cod_data_source_block 3
_cod_depositor_comments 'Adding full bibliography for 7042380--7042383.cif.'
_cod_database_code 7042381
_shelx_space_group_comment
;
The symmetry employed for this shelxl refinement is uniquely defined
by the following loop, which should always be used as a source of
symmetry information in preference to the above space-group names.
They are only intended as comments.
;
_olex2_refinement_description
;
1. Fixed Uiso
 At 1.2 times of:
  All C(H) groups
 At 1.5 times of:
  All C(H,H,H) groups
2.a Aromatic/amide H refined with riding coordinates:
 C1(H1), C3(H3), C6(H6), C8(H8), C15(H15), C17(H17)
2.b Idealised Me refined as rotating group:
 C10(H10A,H10B,H10C), C11(H11A,H11B,H11C), C12(H12A,H12B,H12C), C19(H19A,H19B,
 H19C), C20(H20A,H20B,H20C), C21(H21A,H21B,H21C), C31(H31A,H31B,H31C), C32(H32A,
 H32B,H32C), C41(H41A,H41B,H41C), C42(H42A,H42B,H42C), C51(H51A,H51B,H51C),
 C52(H52A,H52B,H52C)
;
_shelx_shelxl_version_number 2014/7
_olex2_submission_special_instructions 'No special instructions were received'

loop_
_space_group_symop_operation_xyz
'x, y, z'
'-x, y+1/2, -z+1/2'
'-x, -y, -z'
'x, -y-1/2, z-1/2'

loop_
_atom_site_label
_atom_site_type_symbol
_atom_site_fract_x
_atom_site_fract_y
_atom_site_fract_z
_atom_site_U_iso_or_equiv
_atom_site_adp_type
_atom_site_occupancy
_atom_site_site_symmetry_order
_atom_site_calc_flag
_atom_site_refinement_flags_posn
Ta1 Ta 0.75493(2) 0.77688(2) 0.24524(2) 0.01605(3) Uani 1 1 d .
Cl1 Cl 0.74971(5) 0.69667(4) 0.10901(3) 0.03104(13) Uani 1 1 d .
Cl2 Cl 0.64483(4) 0.90245(4) 0.16990(3) 0.02308(11) Uani 1 1 d .
N1 N 0.43491(14) 0.65151(12) 0.19404(10) 0.0198(4) Uani 1 1 d .
N2 N 0.57001(14) 0.60990(12) 0.27111(10) 0.0180(4) Uani 1 1 d .
N3 N 0.88176(15) 0.84398(13) 0.21247(11) 0.0252(4) Uani 1 1 d .
N4 N 0.83936(14) 0.68287(12) 0.30838(11) 0.0217(4) Uani 1 1 d .
N5 N 0.72059(14) 0.84146(12) 0.34553(10) 0.0190(4) Uani 1 1 d .
C1 C 0.47477(17) 0.58470(15) 0.24287(13) 0.0205(5) Uani 1 1 d .
H1 H 0.4410 0.5286 0.2555 0.025 Uiso 1 1 calc R
C2 C 0.59644(17) 0.69803(14) 0.23996(12) 0.0185(4) Uani 1 1 d .
C3 C 0.50839(17) 0.72149(15) 0.19225(13) 0.0214(5) Uani 1 1 d .
H3 H 0.4989 0.7777 0.1622 0.026 Uiso 1 1 calc R
C4 C 0.63021(17) 0.55052(14) 0.32849(12) 0.0187(4) Uani 1 1 d .
C5 C 0.61944(18) 0.56078(14) 0.41193(13) 0.0208(5) Uani 1 1 d .
C6 C 0.67590(19) 0.50127(15) 0.46562(13) 0.0251(5) Uani 1 1 d .
H6 H 0.6700 0.5073 0.5228 0.030 Uiso 1 1 calc R
C7 C 0.7406(2) 0.43336(15) 0.43822(14) 0.0281(5) Uani 1 1 d .
C8 C 0.7458(2) 0.42326(16) 0.35409(14) 0.0274(5) Uani 1 1 d .
H8 H 0.7884 0.3758 0.3346 0.033 Uiso 1 1 calc R
C9 C 0.69064(18) 0.48050(15) 0.29787(13) 0.0233(5) Uani 1 1 d .
C10 C 0.5502(2) 0.63330(17) 0.44478(14) 0.0314(6) Uani 1 1 d .
H10A H 0.5460 0.6871 0.4080 0.047 Uiso 1 1 calc GR
H10B H 0.5789 0.6526 0.4995 0.047 Uiso 1 1 calc GR
H10C H 0.4807 0.6074 0.4482 0.047 Uiso 1 1 calc GR
C11 C 0.8062(3) 0.37372(18) 0.49849(16) 0.0449(7) Uani 1 1 d .
H11A H 0.7615 0.3297 0.5246 0.067 Uiso 1 1 calc GR
H11B H 0.8422 0.4133 0.5405 0.067 Uiso 1 1 calc GR
H11C H 0.8573 0.3395 0.4695 0.067 Uiso 1 1 calc GR
C12 C 0.6948(2) 0.46618(18) 0.20698(14) 0.0334(6) Uani 1 1 d .
H12A H 0.6275 0.4433 0.1832 0.050 Uiso 1 1 calc GR
H12B H 0.7488 0.4207 0.1975 0.050 Uiso 1 1 calc GR
H12C H 0.7108 0.5252 0.1812 0.050 Uiso 1 1 calc GR
C13 C 0.33398(17) 0.64799(15) 0.14883(13) 0.0204(5) Uani 1 1 d .
C14 C 0.24630(18) 0.65802(16) 0.19124(14) 0.0250(5) Uani 1 1 d .
C15 C 0.15037(18) 0.65294(17) 0.14596(15) 0.0298(5) Uani 1 1 d .
H15 H 0.0891 0.6594 0.1736 0.036 Uiso 1 1 calc R
C16 C 0.14133(19) 0.63877(16) 0.06223(16) 0.0306(6) Uani 1 1 d .
C17 C 0.2307(2) 0.62920(16) 0.02274(15) 0.0297(5) Uani 1 1 d .
H17 H 0.2251 0.6192 -0.0348 0.036 Uiso 1 1 calc R
C18 C 0.32909(18) 0.63367(16) 0.06459(14) 0.0240(5) Uani 1 1 d .
C19 C 0.2535(2) 0.6718(2) 0.28291(15) 0.0408(7) Uani 1 1 d .
H19A H 0.2710 0.6127 0.3103 0.061 Uiso 1 1 calc GR
H19B H 0.1867 0.6940 0.2992 0.061 Uiso 1 1 calc GR
H19C H 0.3075 0.7177 0.2987 0.061 Uiso 1 1 calc GR
C20 C 0.0360(2) 0.6345(2) 0.0151(2) 0.0495(8) Uani 1 1 d .
H20A H 0.0193 0.6952 -0.0097 0.074 Uiso 1 1 calc GR
H20B H -0.0164 0.6182 0.0525 0.074 Uiso 1 1 calc GR
H20C H 0.0367 0.5875 -0.0281 0.074 Uiso 1 1 calc GR
C21 C 0.4254(2) 0.6227(2) 0.01969(15) 0.0399(7) Uani 1 1 d .
H21A H 0.4570 0.6836 0.0126 0.060 Uiso 1 1 calc GR
H21B H 0.4070 0.5948 -0.0342 0.060 Uiso 1 1 calc GR
H21C H 0.4750 0.5824 0.0515 0.060 Uiso 1 1 calc GR
C31 C 0.98419(19) 0.84268(19) 0.25761(16) 0.0351(6) Uani 1 1 d .
H31A H 1.0030 0.9057 0.2759 0.053 Uiso 1 1 calc GR
H31B H 1.0355 0.8196 0.2219 0.053 Uiso 1 1 calc GR
H31C H 0.9828 0.8019 0.3054 0.053 Uiso 1 1 calc GR
C32 C 0.8894(2) 0.8947(2) 0.13570(17) 0.0428(7) Uani 1 1 d .
H32A H 0.9442 0.8674 0.1057 0.064 Uiso 1 1 calc GR
H32B H 0.9059 0.9599 0.1479 0.064 Uiso 1 1 calc GR
H32C H 0.8230 0.8909 0.1021 0.064 Uiso 1 1 calc GR
C41 C 0.9117(2) 0.62089(17) 0.27070(16) 0.0340(6) Uani 1 1 d .
H41A H 0.9077 0.6322 0.2115 0.051 Uiso 1 1 calc GR
H41B H 0.8933 0.5562 0.2809 0.051 Uiso 1 1 calc GR
H41C H 0.9825 0.6329 0.2945 0.051 Uiso 1 1 calc GR
C42 C 0.84978(19) 0.66723(16) 0.39719(14) 0.0276(5) Uani 1 1 d .
H42A H 0.9195 0.6856 0.4196 0.041 Uiso 1 1 calc GR
H42B H 0.8389 0.6013 0.4085 0.041 Uiso 1 1 calc GR
H42C H 0.7980 0.7043 0.4229 0.041 Uiso 1 1 calc GR
C51 C 0.8008(2) 0.89383(17) 0.39465(14) 0.0295(5) Uani 1 1 d .
H51A H 0.8695 0.8731 0.3813 0.044 Uiso 1 1 calc GR
H51B H 0.7936 0.8832 0.4530 0.044 Uiso 1 1 calc GR
H51C H 0.7928 0.9601 0.3825 0.044 Uiso 1 1 calc GR
C52 C 0.61995(19) 0.86542(16) 0.37265(14) 0.0267(5) Uani 1 1 d .
H52A H 0.6087 0.9324 0.3667 0.040 Uiso 1 1 calc GR
H52B H 0.6178 0.8479 0.4303 0.040 Uiso 1 1 calc GR
H52C H 0.5655 0.8321 0.3392 0.040 Uiso 1 1 calc GR

loop_
_atom_site_aniso_label
_atom_site_aniso_U_11
_atom_site_aniso_U_22
_atom_site_aniso_U_33
_atom_site_aniso_U_23
_atom_site_aniso_U_13
_atom_site_aniso_U_12
Ta1 0.01517(5) 0.01782(5) 0.01546(5) -0.00043(3) 0.00307(3) -0.00205(4)
Cl1 0.0366(3) 0.0363(3) 0.0210(3) -0.0079(2) 0.0074(2) 0.0002(3)
Cl2 0.0271(3) 0.0222(3) 0.0199(3) 0.0034(2) 0.0026(2) 0.0021(2)
N1 0.0155(9) 0.0244(9) 0.0193(9) 0.0002(7) 0.0004(7) -0.0025(8)
N2 0.0164(9) 0.0211(9) 0.0164(9) -0.0012(7) 0.0006(7) -0.0019(8)
N3 0.0197(10) 0.0283(10) 0.0282(10) 0.0058(8) 0.0057(8) -0.0045(8)
N4 0.0174(10) 0.0221(9) 0.0257(10) 0.0035(8) 0.0031(8) -0.0004(8)
N5 0.0210(10) 0.0199(9) 0.0159(9) -0.0003(7) 0.0004(7) -0.0008(8)
C1 0.0202(12) 0.0223(11) 0.0192(11) -0.0001(9) 0.0022(9) -0.0049(9)
C2 0.0193(12) 0.0195(10) 0.0169(10) -0.0009(8) 0.0032(9) -0.0016(9)
C3 0.0192(11) 0.0219(11) 0.0229(11) 0.0008(9) 0.0016(9) -0.0033(9)
C4 0.0200(12) 0.0177(10) 0.0179(10) 0.0007(8) -0.0012(9) -0.0041(9)
C5 0.0226(12) 0.0189(11) 0.0210(11) 0.0003(8) 0.0032(9) -0.0048(9)
C6 0.0362(14) 0.0227(11) 0.0167(11) 0.0013(9) 0.0033(10) -0.0042(10)
C7 0.0399(15) 0.0187(11) 0.0248(12) 0.0022(9) -0.0035(11) -0.0016(10)
C8 0.0351(14) 0.0195(11) 0.0275(12) -0.0048(9) 0.0017(11) 0.0037(10)
C9 0.0262(13) 0.0222(11) 0.0213(11) -0.0034(9) 0.0013(9) -0.0041(10)
C10 0.0369(15) 0.0340(13) 0.0247(12) 0.0022(10) 0.0111(11) 0.0051(11)
C11 0.071(2) 0.0313(14) 0.0309(14) 0.0033(11) -0.0052(14) 0.0166(14)
C12 0.0443(16) 0.0331(13) 0.0227(12) -0.0062(10) 0.0022(11) 0.0056(12)
C13 0.0167(11) 0.0207(11) 0.0234(11) 0.0029(9) -0.0007(9) -0.0022(9)
C14 0.0213(12) 0.0266(12) 0.0273(12) 0.0007(10) 0.0029(10) 0.0005(10)
C15 0.0155(12) 0.0302(13) 0.0441(15) 0.0031(11) 0.0045(11) 0.0018(10)
C16 0.0245(13) 0.0244(12) 0.0406(15) 0.0058(10) -0.0098(11) -0.0032(10)
C17 0.0347(15) 0.0305(13) 0.0223(12) 0.0030(10) -0.0070(10) -0.0038(11)
C18 0.0232(12) 0.0262(12) 0.0224(11) 0.0020(9) 0.0006(9) -0.0016(10)
C19 0.0329(15) 0.0618(19) 0.0289(13) -0.0057(13) 0.0106(11) 0.0055(14)
C20 0.0311(16) 0.0477(17) 0.065(2) 0.0065(15) -0.0221(14) -0.0019(13)
C21 0.0370(16) 0.0586(18) 0.0250(13) -0.0025(12) 0.0083(11) -0.0020(14)
C31 0.0218(13) 0.0396(15) 0.0443(15) 0.0034(12) 0.0057(11) -0.0088(11)
C32 0.0367(16) 0.0513(17) 0.0423(16) 0.0195(13) 0.0143(13) -0.0065(14)
C41 0.0262(14) 0.0324(14) 0.0441(15) 0.0026(11) 0.0076(11) 0.0085(11)
C42 0.0267(13) 0.0265(12) 0.0287(12) 0.0071(10) -0.0030(10) -0.0031(10)
C51 0.0328(14) 0.0313(13) 0.0238(12) -0.0061(10) -0.0010(10) -0.0048(11)
C52 0.0284(13) 0.0281(12) 0.0243(12) -0.0053(9) 0.0064(10) 0.0029(10)

loop_
_atom_type_symbol
_atom_type_description
_atom_type_scat_dispersion_real
_atom_type_scat_dispersion_imag
_atom_type_scat_source
C C 0.0033 0.0016 'International Tables Vol C Tables 4.2.6.8 and 6.1.1.4'
H H 0.0000 0.0000 'International Tables Vol C Tables 4.2.6.8 and 6.1.1.4'
Cl Cl 0.1484 0.1585 'International Tables Vol C Tables 4.2.6.8 and 6.1.1.4'
N N 0.0061 0.0033 'International Tables Vol C Tables 4.2.6.8 and 6.1.1.4'
Ta Ta -0.7052 6.5227 'International Tables Vol C Tables 4.2.6.8 and 6.1.1.4'

loop_
_geom_angle_atom_site_label_1
_geom_angle_atom_site_label_2
_geom_angle_atom_site_label_3
_geom_angle
Cl1 Ta1 Cl2 85.726(19)
N3 Ta1 Cl1 86.85(6)
N3 Ta1 Cl2 87.97(6)
N3 Ta1 C2 162.50(7)
N4 Ta1 Cl1 96.95(5)
N4 Ta1 Cl2 177.31(5)
N4 Ta1 N3 92.41(8)
N4 Ta1 C2 97.46(7)
N5 Ta1 Cl1 165.40(5)
N5 Ta1 Cl2 84.94(5)
N5 Ta1 N3 103.99(8)
N5 Ta1 N4 92.39(7)
N5 Ta1 C2 90.05(7)
C2 Ta1 Cl1 77.66(5)
C2 Ta1 Cl2 82.84(5)
C1 N1 C3 107.95(18)
C1 N1 C13 124.77(18)
C3 N1 C13 127.23(18)
C1 N2 C2 111.32(18)
C1 N2 C4 119.70(18)
C2 N2 C4 128.93(18)
C31 N3 Ta1 125.63(15)
C31 N3 C32 108.43(19)
C32 N3 Ta1 125.70(16)
C41 N4 Ta1 122.78(15)
C42 N4 Ta1 128.62(15)
C42 N4 C41 108.39(18)
C51 N5 Ta1 120.06(14)
C52 N5 Ta1 129.69(14)
C52 N5 C51 108.69(17)
N1 C1 N2 108.19(19)
N1 C1 H1 125.9
N2 C1 H1 125.9
N2 C2 Ta1 131.13(15)
C3 C2 Ta1 125.86(15)
C3 C2 N2 102.22(18)
N1 C3 H3 124.8
C2 C3 N1 110.30(19)
C2 C3 H3 124.8
C5 C4 N2 118.71(19)
C5 C4 C9 122.4(2)
C9 C4 N2 118.75(18)
C4 C5 C10 122.4(2)
C6 C5 C4 117.6(2)
C6 C5 C10 119.9(2)
C5 C6 H6 119.0
C7 C6 C5 122.0(2)
C7 C6 H6 119.0
C6 C7 C8 118.4(2)
C6 C7 C11 120.7(2)
C8 C7 C11 120.9(2)
C7 C8 H8 119.1
C9 C8 C7 121.9(2)
C9 C8 H8 119.1
C4 C9 C12 121.5(2)
C8 C9 C4 117.6(2)
C8 C9 C12 120.9(2)
C5 C10 H10A 109.5
C5 C10 H10B 109.5
C5 C10 H10C 109.5
H10A C10 H10B 109.5
H10A C10 H10C 109.5
H10B C10 H10C 109.5
C7 C11 H11A 109.5
C7 C11 H11B 109.5
C7 C11 H11C 109.5
H11A C11 H11B 109.5
H11A C11 H11C 109.5
H11B C11 H11C 109.5
C9 C12 H12A 109.5
C9 C12 H12B 109.5
C9 C12 H12C 109.5
H12A C12 H12B 109.5
H12A C12 H12C 109.5
H12B C12 H12C 109.5
C14 C13 N1 118.79(19)
C14 C13 C18 122.8(2)
C18 C13 N1 118.39(19)
C13 C14 C15 117.3(2)
C13 C14 C19 121.9(2)
C15 C14 C19 120.9(2)
C14 C15 H15 118.9
C16 C15 C14 122.2(2)
C16 C15 H15 118.9
C15 C16 C20 120.7(2)
C17 C16 C15 118.5(2)
C17 C16 C20 120.9(2)
C16 C17 H17 118.9
C16 C17 C18 122.1(2)
C18 C17 H17 118.9
C13 C18 C17 117.2(2)
C13 C18 C21 122.0(2)
C17 C18 C21 120.9(2)
C14 C19 H19A 109.5
C14 C19 H19B 109.5
C14 C19 H19C 109.5
H19A C19 H19B 109.5
H19A C19 H19C 109.5
H19B C19 H19C 109.5
C16 C20 H20A 109.5
C16 C20 H20B 109.5
C16 C20 H20C 109.5
H20A C20 H20B 109.5
H20A C20 H20C 109.5
H20B C20 H20C 109.5
C18 C21 H21A 109.5
C18 C21 H21B 109.5
C18 C21 H21C 109.5
H21A C21 H21B 109.5
H21A C21 H21C 109.5
H21B C21 H21C 109.5
N3 C31 H31A 109.5
N3 C31 H31B 109.5
N3 C31 H31C 109.5
H31A C31 H31B 109.5
H31A C31 H31C 109.5
H31B C31 H31C 109.5
N3 C32 H32A 109.5
N3 C32 H32B 109.5
N3 C32 H32C 109.5
H32A C32 H32B 109.5
H32A C32 H32C 109.5
H32B C32 H32C 109.5
N4 C41 H41A 109.5
N4 C41 H41B 109.5
N4 C41 H41C 109.5
H41A C41 H41B 109.5
H41A C41 H41C 109.5
H41B C41 H41C 109.5
N4 C42 H42A 109.5
N4 C42 H42B 109.5
N4 C42 H42C 109.5
H42A C42 H42B 109.5
H42A C42 H42C 109.5
H42B C42 H42C 109.5
N5 C51 H51A 109.5
N5 C51 H51B 109.5
N5 C51 H51C 109.5
H51A C51 H51B 109.5
H51A C51 H51C 109.5
H51B C51 H51C 109.5
N5 C52 H52A 109.5
N5 C52 H52B 109.5
N5 C52 H52C 109.5
H52A C52 H52B 109.5
H52A C52 H52C 109.5
H52B C52 H52C 109.5

loop_
_geom_bond_atom_site_label_1
_geom_bond_atom_site_label_2
_geom_bond_distance
Ta1 Cl1 2.5081(6)
Ta1 Cl2 2.5546(5)
Ta1 N3 2.0165(18)
Ta1 N4 1.9760(18)
Ta1 N5 1.9710(17)
Ta1 C2 2.339(2)
N1 C1 1.327(3)
N1 C3 1.388(3)
N1 C13 1.446(3)
N2 C1 1.329(3)
N2 C2 1.421(3)
N2 C4 1.448(3)
N3 C31 1.461(3)
N3 C32 1.465(3)
N4 C41 1.468(3)
N4 C42 1.466(3)
N5 C51 1.466(3)
N5 C52 1.453(3)
C1 H1 0.9500
C2 C3 1.368(3)
C3 H3 0.9500
C4 C5 1.393(3)
C4 C9 1.396(3)
C5 C6 1.390(3)
C5 C10 1.505(3)
C6 H6 0.9500
C6 C7 1.387(3)
C7 C8 1.393(3)
C7 C11 1.513(3)
C8 H8 0.9500
C8 C9 1.388(3)
C9 C12 1.508(3)
C10 H10A 0.9800
C10 H10B 0.9800
C10 H10C 0.9800
C11 H11A 0.9800
C11 H11B 0.9800
C11 H11C 0.9800
C12 H12A 0.9800
C12 H12B 0.9800
C12 H12C 0.9800
C13 C14 1.387(3)
C13 C18 1.391(3)
C14 C15 1.392(3)
C14 C19 1.509(3)
C15 H15 0.9500
C15 C16 1.381(4)
C16 C17 1.379(4)
C16 C20 1.509(3)
C17 H17 0.9500
C17 C18 1.394(3)
C18 C21 1.509(3)
C19 H19A 0.9800
C19 H19B 0.9800
C19 H19C 0.9800
C20 H20A 0.9800
C20 H20B 0.9800
C20 H20C 0.9800
C21 H21A 0.9800
C21 H21B 0.9800
C21 H21C 0.9800
C31 H31A 0.9800
C31 H31B 0.9800
C31 H31C 0.9800
C32 H32A 0.9800
C32 H32B 0.9800
C32 H32C 0.9800
C41 H41A 0.9800
C41 H41B 0.9800
C41 H41C 0.9800
C42 H42A 0.9800
C42 H42B 0.9800
C42 H42C 0.9800
C51 H51A 0.9800
C51 H51B 0.9800
C51 H51C 0.9800
C52 H52A 0.9800
C52 H52B 0.9800
C52 H52C 0.9800
